data_4077594
loop_
_publ_author_name
'Cabeza, Javier A.'
'Grepioni, Fabrizia'
'Moreno, Marta'
'Riera, V\'ictor'

_publ_section_title
;
 Reactivity of Diynes with a 1-Azavinylidene-Bridged Triruthenium Carbonyl
 Cluster. Insertion Reactions of Diynes into Ru&#x2212;H, Ru&#x2212;C, and
 Ru&#x2212;N Bonds
;
_journal_issue 25
_journal_name_full Organometallics
_journal_page_first 5424
_journal_paper_doi 10.1021/om0005506
_journal_volume 19
_journal_year 2000
_chemical_formula_sum 'C37 H21 N O8 Ru3'
_chemical_formula_weight 910.76
_chemical_name_systematic
; 
 ? 
;
_space_group_IT_number 14
_symmetry_cell_setting monoclinic
_symmetry_space_group_name_Hall '-P 2ybc'
_symmetry_space_group_name_H-M 'P 1 21/c 1'
_atom_sites_solution_hydrogens geom
_atom_sites_solution_primary direct
_atom_sites_solution_secondary difmap
_audit_creation_method SHELXL-97
_cell_angle_alpha 90.00
_cell_angle_beta 107.92(6)
_cell_angle_gamma 90.00
_cell_formula_units_Z 4
_cell_length_a 15.759(9)
_cell_length_b 10.818(6)
_cell_length_c 20.824(9)
_cell_measurement_temperature 293(2)
_cell_volume 3378(3)
_computing_structure_refinement 'SHELXL-97 (Sheldrick, 1997)'
_computing_structure_solution 'SHELXS-97 (Sheldrick, 1990)'
_diffrn_ambient_temperature 293(2)
_diffrn_measured_fraction_theta_full 0.894
_diffrn_measured_fraction_theta_max 0.894
_diffrn_radiation_monochromator graphite
_diffrn_radiation_source 'fine-focus sealed tube'
_diffrn_radiation_type MoK\a
_diffrn_radiation_wavelength 0.71069
_diffrn_reflns_av_R_equivalents 0.0171
_diffrn_reflns_av_sigmaI/netI 0.0508
_diffrn_reflns_limit_h_max 17
_diffrn_reflns_limit_h_min -18
_diffrn_reflns_limit_k_max 12
_diffrn_reflns_limit_k_min 0
_diffrn_reflns_limit_l_max 18
_diffrn_reflns_limit_l_min 0
_diffrn_reflns_number 5772
_diffrn_reflns_theta_full 24.99
_diffrn_reflns_theta_max 24.99
_diffrn_reflns_theta_min 3.20
_exptl_absorpt_coefficient_mu 1.378
_exptl_absorpt_correction_T_max 1.00
_exptl_absorpt_correction_T_min 0.88
_exptl_absorpt_correction_type psi-scan
_exptl_crystal_density_diffrn 1.791
_exptl_crystal_density_method 'not measured'
_exptl_crystal_F_000 1784
_exptl_crystal_size_max 0.20
_exptl_crystal_size_mid 0.16
_exptl_crystal_size_min 0.12
_refine_diff_density_max 0.527
_refine_diff_density_min -0.648
_refine_diff_density_rms 0.084
_refine_ls_extinction_method none
_refine_ls_goodness_of_fit_ref 0.929
_refine_ls_hydrogen_treatment mixed
_refine_ls_matrix_type full
_refine_ls_number_parameters 448
_refine_ls_number_reflns 5306
_refine_ls_number_restraints 0
_refine_ls_restrained_S_all 0.929
_refine_ls_R_factor_all 0.0763
_refine_ls_R_factor_gt 0.0304
_refine_ls_shift/su_max 0.000
_refine_ls_shift/su_mean 0.000
_refine_ls_structure_factor_coef Fsqd
_refine_ls_weighting_details 'calc w=1/[\s^2^(Fo^2^)+(0.0564P)^2^+0.1724P] where P=(Fo^2^+2Fc^2^)/3'
_refine_ls_weighting_scheme calc
_refine_ls_wR_factor_gt 0.0754
_refine_ls_wR_factor_ref 0.0928
_reflns_number_gt 3456
_reflns_number_total 5306
_reflns_threshold_expression >2sigma(I)
_cod_data_source_file om0005506.cif
_cod_data_source_block 5
_cod_depositor_comments
;
The following automatic conversions were performed:

'_symmetry_cell_setting' value 'Monoclinic' changed to 'monoclinic'
according to /home/saulius/struct/CIF-dictionaries/cif_core.dic
dictionary named 'cif_core.dic' version 2.4.2 from
2011-04-26.

'_exptl_absorpt_correction_type' value 'Psi-scan'
changed to 'psi-scan' according to
/home/saulius/struct/CIF-dictionaries/cif_core.dic dictionary named
'cif_core.dic' version 2.4.2 from 2011-04-26.

Automatic conversion script
Id: cif_fix_values 1715 2011-07-08 13:25:40Z adriana 
;
_cod_original_sg_symbol_H-M P2(1)/c
_cod_database_code 4077594

loop_
_symmetry_equiv_pos_as_xyz
'x, y, z'
'-x, y+1/2, -z+1/2'
'-x, -y, -z'
'x, -y-1/2, z-1/2'

loop_
_atom_site_label
_atom_site_type_symbol
_atom_site_fract_x
_atom_site_fract_y
_atom_site_fract_z
_atom_site_U_iso_or_equiv
_atom_site_adp_type
_atom_site_occupancy
_atom_site_symmetry_multiplicity
_atom_site_calc_flag
_atom_site_refinement_flags
Ru1 Ru 0.17121(3) -0.11006(4) 0.26389(2) 0.03811(14) Uani 1 1 d .
Ru2 Ru 0.26409(3) 0.10580(4) 0.31507(2) 0.04314(14) Uani 1 1 d .
Ru3 Ru 0.28850(3) 0.08352(4) 0.18375(2) 0.04031(14) Uani 1 1 d .
C1 C 0.1584(4) -0.2824(6) 0.2492(3) 0.0502(15) Uani 1 1 d .
O1 O 0.1541(3) -0.3873(4) 0.2475(2) 0.0789(14) Uani 1 1 d .
C2 C 0.0480(4) -0.0622(6) 0.2201(3) 0.0548(16) Uani 1 1 d .
O2 O -0.0216(3) -0.0264(5) 0.1964(3) 0.0846(15) Uani 1 1 d .
C3 C 0.1495(4) -0.1321(5) 0.3481(4) 0.0514(15) Uani 1 1 d .
O3 O 0.1366(3) -0.1478(5) 0.3967(3) 0.0823(15) Uani 1 1 d .
C4 C 0.1455(5) 0.1705(6) 0.2921(3) 0.0674(19) Uani 1 1 d .
O4 O 0.0770(3) 0.2139(5) 0.2776(3) 0.0934(17) Uani 1 1 d .
C5 C 0.2688(4) 0.0930(5) 0.4065(3) 0.0507(15) Uani 1 1 d .
O5 O 0.2734(3) 0.0827(5) 0.4605(3) 0.0750(14) Uani 1 1 d .
C6 C 0.3345(5) 0.2538(6) 0.3271(3) 0.0664(19) Uani 1 1 d .
O6 O 0.3752(4) 0.3419(5) 0.3347(3) 0.104(2) Uani 1 1 d .
C7 C 0.3583(4) 0.2267(5) 0.1831(3) 0.0571(16) Uani 1 1 d .
O7 O 0.3985(3) 0.3106(4) 0.1790(3) 0.0900(17) Uani 1 1 d .
C8 C 0.1829(4) 0.1791(6) 0.1608(3) 0.0562(16) Uani 1 1 d .
O8 O 0.1214(4) 0.2387(5) 0.1412(3) 0.0960(18) Uani 1 1 d .
N1 N 0.2025(3) -0.0685(4) 0.1736(2) 0.0354(10) Uani 1 1 d .
C10 C 0.1680(3) -0.1057(5) 0.1140(3) 0.0414(13) Uani 1 1 d .
C11 C 0.1972(4) -0.0463(5) 0.0602(3) 0.0473(15) Uani 1 1 d .
C12 C 0.2558(4) 0.0539(5) 0.0805(3) 0.0429(13) Uani 1 1 d .
C13 C 0.2849(4) 0.1139(6) 0.0330(3) 0.0580(17) Uani 1 1 d .
H13 H 0.3237 0.1806 0.0457 0.070 Uiso 1 1 calc R
C14 C 0.2566(5) 0.0754(7) -0.0337(4) 0.0683(19) Uani 1 1 d .
H14 H 0.2765 0.1168 -0.0654 0.082 Uiso 1 1 calc R
C15 C 0.1999(4) -0.0224(7) -0.0534(3) 0.0659(19) Uani 1 1 d .
H15 H 0.1827 -0.0484 -0.0981 0.079 Uiso 1 1 calc R
C16 C 0.1682(4) -0.0826(6) -0.0072(3) 0.0547(16) Uani 1 1 d .
H16 H 0.1276 -0.1471 -0.0210 0.066 Uiso 1 1 calc R
C33 C 0.0979(3) -0.2033(5) 0.0929(3) 0.0436(13) Uani 1 1 d .
C34 C 0.1185(4) -0.3262(5) 0.0983(3) 0.0588(17) Uani 1 1 d .
H34 H 0.1779 -0.3504 0.1149 0.071 Uiso 1 1 calc R
C35 C 0.0535(5) -0.4146(6) 0.0796(4) 0.075(2) Uani 1 1 d .
H35 H 0.0684 -0.4980 0.0839 0.089 Uiso 1 1 calc R
C36 C -0.0343(5) -0.3787(8) 0.0546(4) 0.081(2) Uani 1 1 d .
H36 H -0.0790 -0.4382 0.0430 0.097 Uiso 1 1 calc R
C37 C -0.0559(4) -0.2582(8) 0.0468(4) 0.082(2) Uani 1 1 d .
H37 H -0.1152 -0.2348 0.0280 0.098 Uiso 1 1 calc R
C38 C 0.0095(4) -0.1697(6) 0.0664(3) 0.0605(17) Uani 1 1 d .
H38 H -0.0059 -0.0865 0.0619 0.073 Uiso 1 1 calc R
C17 C 0.4157(4) -0.0418(5) 0.1926(3) 0.0454(15) Uani 1 1 d .
H17 H 0.450(3) -0.003(5) 0.170(3) 0.054 Uiso 1 1 d .
C18 C 0.4171(3) 0.0139(5) 0.2527(3) 0.0409(14) Uani 1 1 d .
H18 H 0.450(3) 0.082(5) 0.263(3) 0.049 Uiso 1 1 d .
C19 C 0.3481(3) -0.0060(5) 0.2819(3) 0.0365(12) Uani 1 1 d .
C20 C 0.3071(3) -0.0916(4) 0.3107(3) 0.0376(12) Uani 1 1 d .
C21 C 0.3906(3) -0.1682(5) 0.1686(3) 0.0454(14) Uani 1 1 d .
C22 C 0.3814(4) -0.1967(6) 0.1017(3) 0.0576(16) Uani 1 1 d .
H22 H 0.3883 -0.1345 0.0729 0.069 Uiso 1 1 calc R
C23 C 0.3621(4) -0.3159(6) 0.0771(3) 0.0649(18) Uani 1 1 d .
H23 H 0.3545 -0.3330 0.0319 0.078 Uiso 1 1 calc R
C24 C 0.3543(4) -0.4085(6) 0.1201(4) 0.0628(18) Uani 1 1 d .
H24 H 0.3420 -0.4889 0.1042 0.075 Uiso 1 1 calc R
C25 C 0.3645(4) -0.3826(5) 0.1862(3) 0.0544(16) Uani 1 1 d .
H25 H 0.3592 -0.4454 0.2152 0.065 Uiso 1 1 calc R
C26 C 0.3828(4) -0.2637(5) 0.2101(3) 0.0466(14) Uani 1 1 d .
H26 H 0.3900 -0.2476 0.2554 0.056 Uiso 1 1 calc R
C27 C 0.3683(3) -0.1630(5) 0.3685(3) 0.0369(12) Uani 1 1 d .
C28 C 0.3526(4) -0.2859(5) 0.3785(3) 0.0558(16) Uani 1 1 d .
H28 H 0.3009 -0.3233 0.3512 0.067 Uiso 1 1 calc R
C29 C 0.4127(5) -0.3549(6) 0.4285(4) 0.071(2) Uani 1 1 d .
H29 H 0.4009 -0.4377 0.4346 0.086 Uiso 1 1 calc R
C30 C 0.4882(4) -0.3017(7) 0.4684(3) 0.0700(19) Uani 1 1 d .
H30 H 0.5290 -0.3481 0.5014 0.084 Uiso 1 1 calc R
C31 C 0.5041(4) -0.1804(7) 0.4602(3) 0.073(2) Uani 1 1 d .
H31 H 0.5553 -0.1434 0.4884 0.088 Uiso 1 1 calc R
C32 C 0.4453(4) -0.1115(5) 0.4103(3) 0.0539(15) Uani 1 1 d .
H32 H 0.4579 -0.0288 0.4049 0.065 Uiso 1 1 calc R

loop_
_atom_site_aniso_label
_atom_site_aniso_U_11
_atom_site_aniso_U_22
_atom_site_aniso_U_33
_atom_site_aniso_U_23
_atom_site_aniso_U_13
_atom_site_aniso_U_12
Ru1 0.0340(2) 0.0438(3) 0.0376(3) 0.0001(2) 0.01252(19) -0.00279(19)
Ru2 0.0476(3) 0.0403(3) 0.0431(3) -0.0063(2) 0.0162(2) 0.0008(2)
Ru3 0.0462(2) 0.0355(2) 0.0413(3) 0.0028(2) 0.0164(2) 0.00026(19)
C1 0.055(4) 0.056(4) 0.042(4) -0.002(3) 0.019(3) -0.012(3)
O1 0.106(4) 0.053(3) 0.080(4) -0.004(2) 0.031(3) -0.020(3)
C2 0.048(3) 0.063(4) 0.055(4) 0.001(3) 0.017(3) 0.007(3)
O2 0.047(3) 0.112(4) 0.086(4) 0.002(3) 0.008(3) 0.025(3)
C3 0.054(3) 0.060(4) 0.050(4) 0.001(3) 0.030(3) -0.008(3)
O3 0.106(4) 0.097(4) 0.062(4) 0.006(3) 0.052(3) -0.004(3)
C4 0.076(5) 0.066(4) 0.058(5) -0.003(4) 0.018(4) 0.021(4)
O4 0.080(3) 0.107(4) 0.092(4) -0.004(3) 0.024(3) 0.041(3)
C5 0.052(3) 0.060(4) 0.039(4) -0.002(3) 0.012(3) -0.002(3)
O5 0.084(3) 0.101(4) 0.041(3) -0.005(3) 0.021(3) -0.006(3)
C6 0.093(5) 0.053(4) 0.065(5) -0.018(3) 0.040(4) -0.010(4)
O6 0.144(5) 0.070(3) 0.121(5) -0.041(3) 0.073(4) -0.052(3)
C7 0.075(4) 0.044(3) 0.056(4) -0.001(3) 0.027(3) 0.002(3)
O7 0.110(4) 0.051(3) 0.108(4) 0.016(3) 0.033(3) -0.028(3)
C8 0.071(4) 0.054(4) 0.051(4) 0.008(3) 0.030(3) 0.016(3)
O8 0.100(4) 0.106(4) 0.081(4) 0.022(3) 0.026(3) 0.058(3)
N1 0.035(2) 0.036(2) 0.034(3) 0.002(2) 0.010(2) -0.0025(18)
C10 0.038(3) 0.050(3) 0.039(4) 0.001(3) 0.017(3) 0.009(3)
C11 0.049(3) 0.050(3) 0.044(4) 0.001(3) 0.015(3) 0.015(3)
C12 0.048(3) 0.048(3) 0.036(4) 0.008(3) 0.018(3) 0.009(3)
C13 0.067(4) 0.057(4) 0.059(5) 0.003(3) 0.032(4) 0.003(3)
C14 0.079(5) 0.079(5) 0.053(5) 0.017(4) 0.028(4) 0.011(4)
C15 0.072(4) 0.097(5) 0.035(4) 0.004(4) 0.025(3) 0.026(4)
C16 0.052(3) 0.067(4) 0.040(4) -0.005(3) 0.008(3) 0.008(3)
C33 0.040(3) 0.058(3) 0.031(3) -0.008(3) 0.009(2) 0.001(3)
C34 0.059(4) 0.056(4) 0.054(4) -0.013(3) 0.006(3) 0.001(3)
C35 0.085(5) 0.053(4) 0.085(6) -0.022(4) 0.024(4) -0.015(4)
C36 0.069(5) 0.099(6) 0.076(6) -0.036(5) 0.024(4) -0.036(5)
C37 0.039(3) 0.122(7) 0.084(6) -0.031(5) 0.019(4) -0.013(4)
C38 0.040(3) 0.072(4) 0.065(5) -0.019(4) 0.010(3) 0.006(3)
C17 0.039(3) 0.046(3) 0.055(4) 0.005(3) 0.022(3) -0.001(2)
C18 0.043(3) 0.037(3) 0.041(4) 0.000(3) 0.011(3) -0.004(2)
C19 0.035(3) 0.039(3) 0.034(3) -0.004(2) 0.010(2) -0.001(2)
C20 0.041(3) 0.034(3) 0.038(3) -0.005(2) 0.012(2) -0.002(2)
C21 0.040(3) 0.047(3) 0.054(4) 0.000(3) 0.021(3) 0.009(2)
C22 0.070(4) 0.058(4) 0.052(5) 0.005(3) 0.029(3) 0.010(3)
C23 0.079(5) 0.067(4) 0.051(4) -0.006(4) 0.025(4) 0.015(4)
C24 0.061(4) 0.052(4) 0.074(5) -0.009(4) 0.020(4) 0.012(3)
C25 0.060(4) 0.043(3) 0.065(5) 0.011(3) 0.025(3) 0.012(3)
C26 0.051(3) 0.049(3) 0.042(4) 0.001(3) 0.017(3) 0.014(3)
C27 0.035(3) 0.049(3) 0.030(3) 0.000(2) 0.014(2) 0.001(2)
C28 0.050(3) 0.054(4) 0.058(4) 0.007(3) 0.009(3) -0.001(3)
C29 0.072(5) 0.071(4) 0.068(5) 0.023(4) 0.017(4) 0.012(4)
C30 0.059(4) 0.089(5) 0.057(5) 0.031(4) 0.010(3) 0.021(4)
C31 0.048(4) 0.107(6) 0.052(5) 0.006(4) -0.002(3) 0.004(4)
C32 0.054(3) 0.060(4) 0.044(4) -0.005(3) 0.010(3) -0.005(3)

loop_
_atom_type_symbol
_atom_type_description
_atom_type_scat_dispersion_real
_atom_type_scat_dispersion_imag
_atom_type_scat_source
C C 0.0033 0.0016 'International Tables Vol C Tables 4.2.6.8 and 6.1.1.4'
H H 0.0000 0.0000 'International Tables Vol C Tables 4.2.6.8 and 6.1.1.4'
N N 0.0061 0.0033 'International Tables Vol C Tables 4.2.6.8 and 6.1.1.4'
O O 0.0106 0.0060 'International Tables Vol C Tables 4.2.6.8 and 6.1.1.4'
Ru Ru -1.2594 0.8363 'International Tables Vol C Tables 4.2.6.8 and 6.1.1.4'

loop_
_geom_angle_atom_site_label_1
_geom_angle_atom_site_label_2
_geom_angle_atom_site_label_3
_geom_angle
C1 Ru1 C3 89.1(2)
C1 Ru1 C2 98.4(3)
C3 Ru1 C2 91.6(3)
C1 Ru1 C20 102.4(2)
C3 Ru1 C20 91.8(2)
C2 Ru1 C20 159.0(2)
C1 Ru1 N1 96.2(2)
C3 Ru1 N1 174.2(2)
C2 Ru1 N1 89.9(2)
C20 Ru1 N1 84.74(19)
C1 Ru1 Ru2 154.89(18)
C3 Ru1 Ru2 88.56(18)
C2 Ru1 Ru2 106.70(18)
C20 Ru1 Ru2 52.71(13)
N1 Ru1 Ru2 85.64(11)
C5 Ru2 C4 90.6(3)
C5 Ru2 C6 95.1(3)
C4 Ru2 C6 102.0(3)
C5 Ru2 C19 117.7(2)
C4 Ru2 C19 144.0(2)
C6 Ru2 C19 97.3(2)
C5 Ru2 C20 93.0(2)
C4 Ru2 C20 128.3(2)
C6 Ru2 C20 128.8(2)
C19 Ru2 C20 36.64(19)
C5 Ru2 Ru1 100.21(18)
C4 Ru2 Ru1 81.6(2)
C6 Ru2 Ru1 164.3(2)
C19 Ru2 Ru1 72.32(14)
C20 Ru2 Ru1 47.09(13)
C5 Ru2 Ru3 166.95(18)
C4 Ru2 Ru3 101.4(2)
C6 Ru2 Ru3 87.3(2)
C19 Ru2 Ru3 49.28(15)
C20 Ru2 Ru3 75.68(14)
Ru1 Ru2 Ru3 77.01(3)
C8 Ru3 C7 91.1(3)
C8 Ru3 N1 84.9(2)
C7 Ru3 N1 173.6(2)
C8 Ru3 C12 84.5(2)
C7 Ru3 C12 94.5(2)
N1 Ru3 C12 80.1(2)
C8 Ru3 C19 124.6(2)
C7 Ru3 C19 106.4(2)
N1 Ru3 C19 79.97(18)
C12 Ru3 C19 142.7(2)
C8 Ru3 C18 154.7(2)
C7 Ru3 C18 82.3(2)
N1 Ru3 C18 103.36(18)
C12 Ru3 C18 120.2(2)
C19 Ru3 C18 37.36(19)
C8 Ru3 C17 170.3(2)
C7 Ru3 C17 89.4(2)
N1 Ru3 C17 93.68(18)
C12 Ru3 C17 85.8(2)
C19 Ru3 C17 64.4(2)
C18 Ru3 C17 34.8(2)
C8 Ru3 Ru2 80.24(19)
C7 Ru3 Ru2 100.63(19)
N1 Ru3 Ru2 83.70(13)
C12 Ru3 Ru2 158.63(15)
C19 Ru3 Ru2 45.41(13)
C18 Ru3 Ru2 77.10(16)
C17 Ru3 Ru2 109.20(16)
O1 C1 Ru1 172.8(6)
O2 C2 Ru1 175.2(6)
O3 C3 Ru1 178.4(6)
O4 C4 Ru2 176.6(7)
O5 C5 Ru2 177.9(6)
O6 C6 Ru2 178.8(6)
O7 C7 Ru3 176.2(6)
O8 C8 Ru3 173.1(6)
C10 N1 Ru3 114.7(4)
C10 N1 Ru1 131.0(3)
Ru3 N1 Ru1 113.2(2)
N1 C10 C11 117.8(5)
N1 C10 C33 124.9(5)
C11 C10 C33 117.3(5)
C16 C11 C12 120.3(6)
C16 C11 C10 123.8(5)
C12 C11 C10 115.8(5)
C13 C12 C11 118.8(6)
C13 C12 Ru3 129.9(5)
C11 C12 Ru3 111.3(4)
C12 C13 C14 120.2(6)
C15 C14 C13 121.0(7)
C14 C15 C16 120.1(6)
C15 C16 C11 119.5(6)
C34 C33 C38 118.3(6)
C34 C33 C10 122.0(5)
C38 C33 C10 119.7(5)
C35 C34 C33 121.3(6)
C34 C35 C36 119.2(6)
C37 C36 C35 120.5(7)
C36 C37 C38 120.0(7)
C37 C38 C33 120.6(6)
C18 C17 C21 129.8(5)
C18 C17 Ru3 66.4(3)
C21 C17 Ru3 111.8(4)
C17 C18 C19 121.5(5)
C17 C18 Ru3 78.8(3)
C19 C18 Ru3 70.2(3)
C20 C19 C18 145.0(5)
C20 C19 Ru2 79.2(3)
C18 C19 Ru2 135.4(4)
C20 C19 Ru3 125.6(4)
C18 C19 Ru3 72.4(3)
Ru2 C19 Ru3 85.32(18)
C19 C20 C27 115.2(4)
C19 C20 Ru1 114.7(4)
C27 C20 Ru1 129.9(4)
C19 C20 Ru2 64.2(3)
C27 C20 Ru2 125.6(3)
Ru1 C20 Ru2 80.20(17)
C26 C21 C22 117.4(5)
C26 C21 C17 123.5(6)
C22 C21 C17 118.8(5)
C23 C22 C21 121.4(6)
C24 C23 C22 119.3(6)
C25 C24 C23 120.1(6)
C24 C25 C26 120.2(6)
C25 C26 C21 121.5(6)
C32 C27 C28 117.4(5)
C32 C27 C20 121.4(5)
C28 C27 C20 121.0(5)
C27 C28 C29 121.2(6)
C30 C29 C28 120.0(6)
C29 C30 C31 119.7(6)
C30 C31 C32 120.7(6)
C27 C32 C31 121.0(6)

loop_
_geom_bond_atom_site_label_1
_geom_bond_atom_site_label_2
_geom_bond_distance
Ru1 C1 1.890(6)
Ru1 C3 1.902(7)
Ru1 C2 1.945(6)
Ru1 C20 2.072(5)
Ru1 N1 2.132(4)
Ru1 Ru2 2.7877(14)
Ru2 C5 1.887(7)
Ru2 C4 1.913(7)
Ru2 C6 1.920(7)
Ru2 C19 2.062(5)
Ru2 C20 2.251(5)
Ru2 Ru3 2.8866(14)
Ru3 C8 1.892(6)
Ru3 C7 1.902(6)
Ru3 N1 2.100(4)
Ru3 C12 2.075(6)
Ru3 C19 2.195(5)
Ru3 C18 2.224(5)
Ru3 C17 2.380(5)
C1 O1 1.137(6)
C2 O2 1.123(6)
C3 O3 1.104(7)
C4 O4 1.131(7)
C5 O5 1.111(7)
C6 O6 1.132(7)
C7 O7 1.125(7)
C8 O8 1.131(7)
N1 C10 1.259(7)
C10 C11 1.483(8)
C10 C33 1.492(7)
C11 C16 1.393(8)
C11 C12 1.402(8)
C12 C13 1.374(8)
C13 C14 1.386(9)
C14 C15 1.363(9)
C15 C16 1.377(9)
C33 C34 1.365(8)
C33 C38 1.380(7)
C34 C35 1.367(8)
C35 C36 1.375(9)
C36 C37 1.344(10)
C37 C38 1.374(9)
C17 C18 1.384(8)
C17 C21 1.468(8)
C18 C19 1.416(7)
C19 C20 1.368(7)
C20 C27 1.504(7)
C21 C26 1.377(7)
C21 C22 1.390(8)
C22 C23 1.386(8)
C23 C24 1.375(9)
C24 C25 1.364(9)
C25 C26 1.377(7)
C27 C32 1.376(7)
C27 C28 1.379(7)
C28 C29 1.390(8)
C29 C30 1.352(9)
C30 C31 1.357(9)
C31 C32 1.378(8)
